data_7117862
loop_
_publ_author_name
'Julia Weismann'
'Viktoria H. Gessner'

_publ_section_title
;
 Si-H activation by means of metal ligand cooperation in a methandiide
 derived carbene complex
;
_journal_name_full Chem.Commun.
_journal_page_first 14909
_journal_paper_doi 10.1039/C5cc05201G
_journal_volume 51
_journal_year 2015
_chemical_formula_sum 'C35 H37 O2 P Ru S2 Si'
_chemical_formula_weight 713.9
_chemical_name_systematic
;
 ?
;
_space_group_IT_number 14
_symmetry_cell_setting monoclinic
_symmetry_space_group_name_Hall '-P 2yn'
_symmetry_space_group_name_H-M 'P 1 21/n 1'
_atom_sites_solution_hydrogens geom
_atom_sites_solution_primary direct
_atom_sites_solution_secondary difmap
_audit_creation_date 2015-03-24T16:38:32-00:00
_audit_creation_method 'WinGX routine CIF_UPDATE'
_audit_update_record
;
2015-05-05 deposited with the CCDC.
2015-08-20 downloaded from the CCDC.
;
_cell_angle_alpha 90
_cell_angle_beta 105.150(2)
_cell_angle_gamma 90
_cell_formula_units_Z 4
_cell_length_a 19.0170(9)
_cell_length_b 8.5520(4)
_cell_length_c 20.5995(10)
_cell_measurement_temperature 100(2)
_cell_volume 3233.7(3)
_computing_cell_refinement 'SAINTPLUS 8.18C (Bruker APEX2, 2011)'
_computing_data_collection 'SMART 5.622 (Bruker AXS, 2001)'
_computing_data_reduction 'SAINTPLUS 8.18C (Bruker APEX2, 2011)'
_computing_molecular_graphics 'Ortep-3 V1.08 (Farrugia, 2001)'
_computing_structure_refinement 'SHELXL-97 (Sheldrick, 2008)'
_computing_structure_solution 'SHELXS-97 (Sheldrick, 2008)'
_diffrn_ambient_temperature 100(2)
_diffrn_measured_fraction_theta_full 0.999
_diffrn_measured_fraction_theta_max 0.999
_diffrn_measurement_device_type 'Bruker APEX-CCD'
_diffrn_measurement_method omega-scans
_diffrn_radiation_monochromator graphite
_diffrn_radiation_type MoK\a
_diffrn_radiation_wavelength 0.71073
_diffrn_reflns_av_R_equivalents 0.0264
_diffrn_reflns_av_unetI/netI 0.0161
_diffrn_reflns_limit_h_max 23
_diffrn_reflns_limit_h_min -23
_diffrn_reflns_limit_k_max 10
_diffrn_reflns_limit_k_min -10
_diffrn_reflns_limit_l_max 25
_diffrn_reflns_limit_l_min -25
_diffrn_reflns_number 50602
_diffrn_reflns_theta_full 26.42
_diffrn_reflns_theta_max 26.42
_diffrn_reflns_theta_min 1.3
_exptl_absorpt_coefficient_mu 0.732
_exptl_absorpt_correction_T_max 0.7121
_exptl_absorpt_correction_T_min 0.6523
_exptl_absorpt_correction_type empirical
_exptl_absorpt_process_details 'Sadabs 2008 (Bruker AXS, 2008)'
_exptl_crystal_density_diffrn 1.466
_exptl_crystal_density_method 'not measured'
_exptl_crystal_description plate
_exptl_crystal_F_000 1472
_exptl_crystal_size_max 0.14
_exptl_crystal_size_mid 0.14
_exptl_crystal_size_min 0.04
_refine_diff_density_max 0.445
_refine_diff_density_min -0.294
_refine_diff_density_rms 0.055
_refine_ls_extinction_method none
_refine_ls_goodness_of_fit_ref 1.016
_refine_ls_hydrogen_treatment mixed
_refine_ls_matrix_type full
_refine_ls_number_parameters 393
_refine_ls_number_reflns 6636
_refine_ls_number_restraints 0
_refine_ls_restrained_S_all 1.016
_refine_ls_R_factor_all 0.0246
_refine_ls_R_factor_gt 0.0201
_refine_ls_shift/su_max 0.001
_refine_ls_shift/su_mean 0
_refine_ls_structure_factor_coef Fsqd
_refine_ls_weighting_details 'calc w=1/[\s^2^(Fo^2^)+(0.0262P)^2^+2.3632P] where P=(Fo^2^+2Fc^2^)/3'
_refine_ls_weighting_scheme calc
_refine_ls_wR_factor_gt 0.0502
_refine_ls_wR_factor_ref 0.0526
_reflns_number_gt 5959
_reflns_number_total 6636
_reflns_threshold_expression >2sigma(I)
_cod_data_source_file c5cc05201g2_a.cif
_cod_data_source_block sad2
_cod_original_sg_symbol_H-M P2(1)/n
_cod_database_code 7117862

loop_
_symmetry_equiv_pos_as_xyz
'x, y, z'
'-x+1/2, y+1/2, -z+1/2'
'-x, -y, -z'
'x-1/2, -y-1/2, z-1/2'

loop_
_atom_site_label
_atom_site_type_symbol
_atom_site_fract_x
_atom_site_fract_y
_atom_site_fract_z
_atom_site_U_iso_or_equiv
_atom_site_adp_type
_atom_site_occupancy
_atom_site_symmetry_multiplicity
_atom_site_calc_flag
_atom_site_refinement_flags
_atom_site_disorder_assembly
_atom_site_disorder_group
Ru1 Ru 0.014554(6) 0.583650(14) 0.206754(6) 0.00966(4) Uani 1 1 d . . .
S1 S -0.07782(2) 0.78530(5) 0.19214(2) 0.01455(9) Uani 1 1 d . . .
P1 P -0.14150(2) 0.61748(5) 0.13922(2) 0.01078(8) Uani 1 1 d . . .
Si1 Si -0.01839(2) 0.53887(6) 0.30770(2) 0.01530(10) Uani 1 1 d . . .
O1 O -0.03211(6) 0.18495(14) 0.13318(6) 0.0206(3) Uani 1 1 d . . .
C1 C -0.08430(8) 0.44734(18) 0.15985(8) 0.0110(3) Uani 1 1 d . . .
H1 H -0.0995(10) 0.388(2) 0.1901(9) 0.013 Uiso 1 1 d . . .
S2 S -0.07593(2) 0.31145(5) 0.09799(2) 0.01386(8) Uani 1 1 d . . .
O2 O -0.05341(7) 0.38766(14) 0.04448(6) 0.0196(3) Uani 1 1 d . . .
C2 C -0.16696(9) 0.67093(18) 0.05144(8) 0.0128(3) Uani 1 1 d . . .
C3 C -0.23910(9) 0.6736(2) 0.01395(9) 0.0184(3) Uani 1 1 d . . .
H3 H -0.2765 0.6406 0.0337 0.022 Uiso 1 1 calc R . .
C4 C -0.25664(10) 0.7246(2) -0.05225(9) 0.0249(4) Uani 1 1 d . . .
H4 H -0.306 0.7259 -0.078 0.03 Uiso 1 1 calc R . .
C5 C -0.20218(10) 0.7734(2) -0.08076(9) 0.0239(4) Uani 1 1 d . . .
H5 H -0.2142 0.8077 -0.1262 0.029 Uiso 1 1 calc R . .
C6 C -0.13012(10) 0.7725(2) -0.04335(9) 0.0200(4) Uani 1 1 d . . .
H6 H -0.0929 0.8069 -0.0631 0.024 Uiso 1 1 calc R . .
C7 C -0.11237(9) 0.72187(19) 0.02239(8) 0.0163(3) Uani 1 1 d . . .
H7 H -0.0629 0.7216 0.048 0.02 Uiso 1 1 calc R . .
C8 C -0.22613(8) 0.59696(19) 0.16287(8) 0.0135(3) Uani 1 1 d . . .
C9 C -0.27036(9) 0.4659(2) 0.14504(9) 0.0191(4) Uani 1 1 d . . .
H9 H -0.2549 0.3817 0.122 0.023 Uiso 1 1 calc R . .
C10 C -0.33694(10) 0.4577(2) 0.16078(9) 0.0223(4) Uani 1 1 d . . .
H10 H -0.3669 0.3678 0.1488 0.027 Uiso 1 1 calc R . .
C11 C -0.35955(10) 0.5804(2) 0.19383(10) 0.0249(4) Uani 1 1 d . . .
H11 H -0.4053 0.5756 0.2042 0.03 Uiso 1 1 calc R . .
C12 C -0.31576(11) 0.7101(2) 0.21182(10) 0.0300(4) Uani 1 1 d . . .
H12 H -0.3315 0.7942 0.2346 0.036 Uiso 1 1 calc R . .
C13 C -0.24886(10) 0.7187(2) 0.19694(9) 0.0227(4) Uani 1 1 d . . .
H13 H -0.2187 0.8079 0.2101 0.027 Uiso 1 1 calc R . .
C14 C -0.16415(9) 0.2338(2) 0.06245(9) 0.0184(4) Uani 1 1 d . . .
C15 C -0.20690(10) 0.2965(2) 0.00307(9) 0.0233(4) Uani 1 1 d . . .
H15 H -0.1879 0.3743 -0.0206 0.028 Uiso 1 1 calc R . .
C16 C -0.27780(11) 0.2435(3) -0.02118(11) 0.0344(5) Uani 1 1 d . . .
H16 H -0.3079 0.286 -0.0616 0.041 Uiso 1 1 calc R . .
C17 C -0.30482(11) 0.1298(3) 0.01290(13) 0.0415(6) Uani 1 1 d . . .
H17 H -0.3538 0.0958 -0.0035 0.05 Uiso 1 1 calc R . .
C18 C -0.26109(11) 0.0645(2) 0.07098(13) 0.0381(5) Uani 1 1 d . . .
H18 H -0.2797 -0.0164 0.0934 0.046 Uiso 1 1 calc R . .
C19 C -0.19030(10) 0.1168(2) 0.09653(11) 0.0266(4) Uani 1 1 d . . .
H19 H -0.1602 0.0733 0.1367 0.032 Uiso 1 1 calc R . .
C20 C 0.07296(10) 0.8597(2) 0.10383(9) 0.0214(4) Uani 1 1 d . . .
H20A H 0.0566 0.823 0.0572 0.032 Uiso 1 1 calc R . .
H20B H 0.1176 0.9215 0.1095 0.032 Uiso 1 1 calc R . .
H20C H 0.0349 0.9247 0.1143 0.032 Uiso 1 1 calc R . .
C21 C 0.08801(8) 0.7218(2) 0.15040(9) 0.0163(3) Uani 1 1 d . . .
C22 C 0.08253(8) 0.56895(19) 0.12705(8) 0.0150(3) Uani 1 1 d . . .
H22 H 0.0564 0.5485 0.079 0.018 Uiso 1 1 calc R . .
C23 C 0.09435(8) 0.44149(19) 0.17363(8) 0.0139(3) Uani 1 1 d . . .
H23 H 0.0803 0.3336 0.1563 0.017 Uiso 1 1 calc R . .
C24 C 0.12012(8) 0.4644(2) 0.24377(8) 0.0149(3) Uani 1 1 d . . .
C25 C 0.14571(9) 0.3320(2) 0.29278(9) 0.0184(4) Uani 1 1 d . . .
H25 H 0.1371 0.363 0.3369 0.022 Uiso 1 1 calc R . .
C26 C 0.22793(10) 0.3130(3) 0.30285(11) 0.0333(5) Uani 1 1 d . . .
H26A H 0.2377 0.2825 0.2602 0.05 Uiso 1 1 calc R . .
H26B H 0.2463 0.232 0.3367 0.05 Uiso 1 1 calc R . .
H26C H 0.2524 0.4123 0.3181 0.05 Uiso 1 1 calc R . .
C27 C 0.10659(11) 0.1783(2) 0.27150(10) 0.0295(4) Uani 1 1 d . . .
H27A H 0.0539 0.1944 0.2623 0.044 Uiso 1 1 calc R . .
H27B H 0.1222 0.1014 0.3077 0.044 Uiso 1 1 calc R . .
H27C H 0.1184 0.1398 0.2308 0.044 Uiso 1 1 calc R . .
C28 C 0.12547(8) 0.6219(2) 0.26729(9) 0.0154(3) Uani 1 1 d . . .
H28 H 0.1343 0.6425 0.3166 0.018 Uiso 1 1 calc R . .
C29 C 0.10623(8) 0.7470(2) 0.22170(9) 0.0165(3) Uani 1 1 d . . .
H29 H 0.1012 0.8543 0.2393 0.02 Uiso 1 1 calc R . .
C30 C 0.01724(9) 0.6881(2) 0.37691(8) 0.0195(4) Uani 1 1 d . . .
C31 C 0.03286(10) 0.6429(3) 0.44449(9) 0.0285(4) Uani 1 1 d . . .
H31 H 0.026 0.537 0.4552 0.034 Uiso 1 1 calc R . .
C32 C 0.05816(11) 0.7496(3) 0.49627(10) 0.0387(6) Uani 1 1 d . . .
H32 H 0.0687 0.7159 0.5417 0.046 Uiso 1 1 calc R . .
C33 C 0.06789(10) 0.9038(3) 0.48180(11) 0.0371(6) Uani 1 1 d . . .
H33 H 0.0848 0.9767 0.5172 0.045 Uiso 1 1 calc R . .
C34 C 0.05302(10) 0.9526(3) 0.41560(10) 0.0306(5) Uani 1 1 d . . .
H34 H 0.0595 1.0591 0.4054 0.037 Uiso 1 1 calc R . .
C35 C 0.02848(9) 0.8445(2) 0.36390(9) 0.0224(4) Uani 1 1 d . . .
H35 H 0.0192 0.8786 0.3186 0.027 Uiso 1 1 calc R . .
H100 H 0.0039(11) 0.392(2) 0.3393(11) 0.031(6) Uiso 1 1 d . . .
H101 H -0.0951(10) 0.538(2) 0.2984(9) 0.021(5) Uiso 1 1 d . . .

loop_
_atom_site_aniso_label
_atom_site_aniso_U_11
_atom_site_aniso_U_22
_atom_site_aniso_U_33
_atom_site_aniso_U_23
_atom_site_aniso_U_13
_atom_site_aniso_U_12
Ru1 0.00862(7) 0.01004(7) 0.01030(7) -0.00038(5) 0.00243(5) -0.00040(5)
S1 0.01223(19) 0.01183(19) 0.0179(2) -0.00322(15) 0.00099(15) 0.00051(15)
P1 0.00958(18) 0.01161(19) 0.01099(19) -0.00012(15) 0.00238(15) 0.00038(15)
Si1 0.0147(2) 0.0188(2) 0.0130(2) 0.00140(18) 0.00479(17) -0.00041(18)
O1 0.0176(6) 0.0129(6) 0.0276(7) -0.0029(5) -0.0006(5) 0.0036(5)
C1 0.0120(7) 0.0105(7) 0.0102(7) 0.0000(6) 0.0023(6) -0.0003(6)
S2 0.01219(18) 0.01217(18) 0.0159(2) -0.00320(15) 0.00141(15) 0.00069(15)
O2 0.0212(6) 0.0216(6) 0.0172(6) -0.0047(5) 0.0074(5) -0.0009(5)
C2 0.0159(8) 0.0109(7) 0.0117(8) 0.0007(6) 0.0038(6) 0.0021(6)
C3 0.0149(8) 0.0231(9) 0.0174(9) 0.0036(7) 0.0046(7) 0.0010(7)
C4 0.0189(9) 0.0341(11) 0.0183(9) 0.0065(8) -0.0014(7) 0.0029(8)
C5 0.0311(10) 0.0251(10) 0.0150(9) 0.0068(7) 0.0052(7) 0.0040(8)
C6 0.0251(9) 0.0180(9) 0.0202(9) 0.0022(7) 0.0119(7) 0.0005(7)
C7 0.0153(8) 0.0164(8) 0.0168(8) -0.0005(7) 0.0036(6) 0.0003(6)
C8 0.0106(7) 0.0184(8) 0.0115(8) 0.0033(6) 0.0026(6) 0.0020(6)
C9 0.0173(8) 0.0189(8) 0.0221(9) 0.0008(7) 0.0070(7) 0.0002(7)
C10 0.0171(9) 0.0237(9) 0.0264(10) 0.0043(8) 0.0058(7) -0.0039(7)
C11 0.0149(8) 0.0362(11) 0.0264(10) 0.0061(8) 0.0104(7) 0.0032(8)
C12 0.0263(10) 0.0321(11) 0.0369(11) -0.0082(9) 0.0178(9) 0.0031(8)
C13 0.0205(9) 0.0240(9) 0.0261(10) -0.0063(8) 0.0103(7) -0.0017(7)
C14 0.0149(8) 0.0143(8) 0.0225(9) -0.0077(7) -0.0012(7) 0.0007(6)
C15 0.0226(9) 0.0239(9) 0.0203(9) -0.0088(7) 0.0000(7) 0.0027(7)
C16 0.0251(10) 0.0364(12) 0.0320(11) -0.0137(9) -0.0096(8) 0.0038(9)
C17 0.0191(10) 0.0333(12) 0.0624(16) -0.0171(11) -0.0069(10) -0.0077(9)
C18 0.0267(11) 0.0200(10) 0.0644(16) -0.0036(10) 0.0061(10) -0.0088(8)
C19 0.0222(9) 0.0140(9) 0.0395(11) -0.0005(8) 0.0008(8) -0.0006(7)
C20 0.0183(9) 0.0192(9) 0.0273(10) 0.0054(7) 0.0071(7) -0.0035(7)
C21 0.0101(7) 0.0184(8) 0.0222(9) 0.0027(7) 0.0076(6) -0.0015(6)
C22 0.0104(7) 0.0200(8) 0.0156(8) -0.0005(7) 0.0051(6) -0.0010(6)
C23 0.0092(7) 0.0162(8) 0.0171(8) -0.0023(6) 0.0049(6) 0.0009(6)
C24 0.0076(7) 0.0199(8) 0.0171(8) 0.0005(7) 0.0030(6) 0.0008(6)
C25 0.0151(8) 0.0209(9) 0.0171(8) 0.0013(7) 0.0003(6) 0.0053(7)
C26 0.0194(10) 0.0400(12) 0.0375(12) 0.0074(10) 0.0025(8) 0.0117(9)
C27 0.0367(11) 0.0192(9) 0.0269(10) 0.0068(8) -0.0017(8) 0.0021(8)
C28 0.0085(7) 0.0204(8) 0.0170(8) -0.0035(7) 0.0028(6) -0.0026(6)
C29 0.0113(8) 0.0165(8) 0.0228(9) -0.0045(7) 0.0065(6) -0.0040(6)
C30 0.0103(8) 0.0335(10) 0.0148(8) -0.0047(7) 0.0034(6) 0.0043(7)
C31 0.0209(9) 0.0481(12) 0.0171(9) -0.0002(9) 0.0062(7) 0.0078(9)
C32 0.0238(10) 0.0767(18) 0.0139(9) -0.0088(10) 0.0019(8) 0.0123(11)
C33 0.0162(9) 0.0645(16) 0.0274(11) -0.0278(11) -0.0002(8) 0.0055(10)
C34 0.0169(9) 0.0392(12) 0.0348(11) -0.0188(9) 0.0051(8) 0.0004(8)
C35 0.0143(8) 0.0330(10) 0.0189(9) -0.0076(8) 0.0022(7) 0.0012(7)

loop_
_atom_type_symbol
_atom_type_description
_atom_type_scat_dispersion_real
_atom_type_scat_dispersion_imag
_atom_type_scat_source
C C 0.0033 0.0016 'International Tables Vol C Tables 4.2.6.8 and 6.1.1.4'
H H 0 0 'International Tables Vol C Tables 4.2.6.8 and 6.1.1.4'
O O 0.0106 0.006 'International Tables Vol C Tables 4.2.6.8 and 6.1.1.4'
Si Si 0.0817 0.0704 'International Tables Vol C Tables 4.2.6.8 and 6.1.1.4'
P P 0.1023 0.0942 'International Tables Vol C Tables 4.2.6.8 and 6.1.1.4'
S S 0.1246 0.1234 'International Tables Vol C Tables 4.2.6.8 and 6.1.1.4'
Ru Ru -1.2594 0.8363 'International Tables Vol C Tables 4.2.6.8 and 6.1.1.4'

loop_
_geom_angle_atom_site_label_1
_geom_angle_atom_site_label_2
_geom_angle_atom_site_label_3
_geom_angle
_geom_angle_site_symmetry_1
_geom_angle_site_symmetry_3
C28 Ru1 C23 67.35(6) . .
C28 Ru1 C29 37.59(6) . .
C23 Ru1 C29 78.86(6) . .
C28 Ru1 C24 38.01(6) . .
C23 Ru1 C24 37.53(6) . .
C29 Ru1 C24 68.10(6) . .
C28 Ru1 C1 156.46(6) . .
C23 Ru1 C1 98.67(6) . .
C29 Ru1 C1 162.30(6) . .
C24 Ru1 C1 120.10(6) . .
C28 Ru1 C22 77.29(6) . .
C23 Ru1 C22 36.60(6) . .
C29 Ru1 C22 64.44(6) . .
C24 Ru1 C22 66.29(6) . .
C1 Ru1 C22 103.15(6) . .
C28 Ru1 C21 66.17(6) . .
C23 Ru1 C21 64.91(6) . .
C29 Ru1 C21 36.56(6) . .
C24 Ru1 C21 78.39(6) . .
C1 Ru1 C21 126.59(6) . .
C22 Ru1 C21 34.36(6) . .
C28 Ru1 Si1 87.72(5) . .
C23 Ru1 Si1 123.46(4) . .
C29 Ru1 Si1 111.41(5) . .
C24 Ru1 Si1 92.74(4) . .
C1 Ru1 Si1 84.72(4) . .
C22 Ru1 Si1 158.88(4) . .
C21 Ru1 Si1 147.80(4) . .
C28 Ru1 S1 121.78(5) . .
C23 Ru1 S1 153.62(4) . .
C29 Ru1 S1 95.05(5) . .
C24 Ru1 S1 159.71(5) . .
C1 Ru1 S1 79.32(4) . .
C22 Ru1 S1 117.76(4) . .
C21 Ru1 S1 94.92(4) . .
Si1 Ru1 S1 82.755(16) . .
P1 S1 Ru1 82.731(18) . .
C1 P1 C2 115.39(7) . .
C1 P1 C8 112.55(7) . .
C2 P1 C8 105.67(7) . .
C1 P1 S1 102.02(5) . .
C2 P1 S1 109.22(6) . .
C8 P1 S1 112.11(6) . .
C30 Si1 Ru1 115.34(6) . .
S2 C1 P1 121.71(9) . .
S2 C1 Ru1 115.91(8) . .
P1 C1 Ru1 93.98(7) . .
O2 S2 O1 118.49(7) . .
O2 S2 C1 110.89(7) . .
O1 S2 C1 106.32(7) . .
O2 S2 C14 106.99(8) . .
O1 S2 C14 106.66(8) . .
C1 S2 C14 106.90(8) . .
C3 C2 C7 119.60(15) . .
C3 C2 P1 121.96(12) . .
C7 C2 P1 118.27(12) . .
C4 C3 C2 120.08(16) . .
C5 C4 C3 119.91(17) . .
C4 C5 C6 120.27(16) . .
C7 C6 C5 120.08(16) . .
C6 C7 C2 120.06(16) . .
C13 C8 C9 119.44(15) . .
C13 C8 P1 118.74(13) . .
C9 C8 P1 121.75(13) . .
C10 C9 C8 120.27(16) . .
C11 C10 C9 119.85(17) . .
C12 C11 C10 120.03(17) . .
C11 C12 C13 120.58(18) . .
C12 C13 C8 119.82(17) . .
C19 C14 C15 121.34(17) . .
C19 C14 S2 119.11(14) . .
C15 C14 S2 119.47(14) . .
C16 C15 C14 118.83(19) . .
C17 C16 C15 120.3(2) . .
C16 C17 C18 120.43(19) . .
C17 C18 C19 120.2(2) . .
C18 C19 C14 118.81(19) . .
C22 C21 C29 118.18(15) . .
C22 C21 C20 122.33(16) . .
C29 C21 C20 119.46(15) . .
C22 C21 Ru1 72.39(9) . .
C29 C21 Ru1 65.55(9) . .
C20 C21 Ru1 132.18(11) . .
C21 C22 C23 120.08(15) . .
C21 C22 Ru1 73.25(9) . .
C23 C22 Ru1 65.78(9) . .
C24 C23 C22 122.15(15) . .
C24 C23 Ru1 71.80(9) . .
C22 C23 Ru1 77.62(9) . .
C23 C24 C28 116.94(15) . .
C23 C24 C25 123.02(15) . .
C28 C24 C25 119.93(15) . .
C23 C24 Ru1 70.67(9) . .
C28 C24 Ru1 69.99(9) . .
C25 C24 Ru1 133.14(11) . .
C24 C25 C27 114.09(14) . .
C24 C25 C26 108.01(15) . .
C27 C25 C26 110.70(16) . .
C29 C28 C24 120.54(15) . .
C29 C28 Ru1 71.81(9) . .
C24 C28 Ru1 72.00(9) . .
C28 C29 C21 121.37(15) . .
C28 C29 Ru1 70.60(9) . .
C21 C29 Ru1 77.89(9) . .
C35 C30 C31 116.97(17) . .
C35 C30 Si1 122.92(13) . .
C31 C30 Si1 120.11(15) . .
C32 C31 C30 121.5(2) . .
C33 C32 C31 120.1(2) . .
C32 C33 C34 119.92(19) . .
C33 C34 C35 119.6(2) . .
C30 C35 C34 121.82(19) . .

loop_
_geom_bond_atom_site_label_1
_geom_bond_atom_site_label_2
_geom_bond_distance
_geom_bond_site_symmetry_2
Ru1 C28 2.1763(16) .
Ru1 C23 2.1881(15) .
Ru1 C29 2.1920(16) .
Ru1 C24 2.2028(16) .
Ru1 C1 2.2085(15) .
Ru1 C22 2.3434(16) .
Ru1 C21 2.3544(16) .
Ru1 Si1 2.3547(5) .
Ru1 S1 2.4237(4) .
S1 P1 2.0062(6) .
P1 C1 1.7998(16) .
P1 C2 1.8042(16) .
P1 C8 1.8077(16) .
Si1 C30 1.9016(18) .
O1 S2 1.4403(12) .
C1 S2 1.7624(16) .
S2 O2 1.4388(13) .
S2 C14 1.7748(17) .
C2 C3 1.388(2) .
C2 C7 1.397(2) .
C3 C4 1.387(2) .
C4 C5 1.382(3) .
C5 C6 1.386(3) .
C6 C7 1.377(2) .
C8 C13 1.387(2) .
C8 C9 1.392(2) .
C9 C10 1.388(2) .
C10 C11 1.380(3) .
C11 C12 1.378(3) .
C12 C13 1.386(3) .
C14 C19 1.387(3) .
C14 C15 1.387(2) .
C15 C16 1.386(3) .
C16 C17 1.375(3) .
C17 C18 1.384(3) .
C18 C19 1.385(3) .
C20 C21 1.500(2) .
C21 C22 1.388(2) .
C21 C29 1.434(2) .
C22 C23 1.431(2) .
C23 C24 1.413(2) .
C24 C28 1.426(2) .
C24 C25 1.510(2) .
C25 C27 1.517(3) .
C25 C26 1.531(2) .
C28 C29 1.407(2) .
C30 C35 1.391(3) .
C30 C31 1.400(3) .
C31 C32 1.390(3) .
C32 C33 1.375(4) .
C33 C34 1.383(3) .
C34 C35 1.395(3) .
